data_7047110
loop_
_publ_author_name
'Pasi\'nska, K'
'Piecha-Bisiorek, A'
'Kinzhybalo, V.'
'Ci\.zman, A'
'G\;agor, A'
'Pietraszko, A.'

_publ_section_title
;
 A paraelectric-ferroelectric phase transition of an organically templated
 zinc oxalate coordination polymer.
;
_journal_issue 33
_journal_name_full 'Dalton transactions (Cambridge, England : 2003)'
_journal_page_first 11308
_journal_page_last 11312
_journal_paper_doi 10.1039/c8dt02859a
_journal_volume 47
_journal_year 2018
_chemical_formula_moiety 'C4 O8 Zn, C6 H14 N2, 3(H2 O)'
_chemical_formula_sum 'C10 H20 N2 O11 Zn'
_chemical_formula_weight 409.67
_space_group_crystal_system monoclinic
_space_group_IT_number 14
_space_group_name_Hall '-P 2yn'
_space_group_name_H-M_alt 'P 1 21/n 1'
_symmetry_space_group_name_Hall '-P 2yn'
_symmetry_space_group_name_H-M 'P 1 21/n 1'
_atom_sites_solution_hydrogens mixed
_audit_creation_method SHELXL-2014/7
_audit_update_record
;
2017-10-27 deposited with the CCDC.
2018-07-23 downloaded from the CCDC.
;
_cell_angle_alpha 90
_cell_angle_beta 91.45(3)
_cell_angle_gamma 90
_cell_formula_units_Z 4
_cell_length_a 9.434(3)
_cell_length_b 16.817(5)
_cell_length_c 9.782(3)
_cell_measurement_reflns_used 4532
_cell_measurement_temperature 270(2)
_cell_measurement_theta_max 28.1430
_cell_measurement_theta_min 2.4540
_cell_volume 1551.4(8)
_computing_structure_refinement 'SHELXL-2014/7 (Sheldrick, 2014)'
_diffrn_ambient_temperature 270(2)
_diffrn_detector_area_resol_mean 10.6249
_diffrn_measured_fraction_theta_full 1.000
_diffrn_measured_fraction_theta_max 1.000
_diffrn_measurement_device_type 'Xcalibur, Atlas'
_diffrn_radiation_type MoK\a
_diffrn_radiation_wavelength 0.71073
_diffrn_reflns_av_R_equivalents 0.0328
_diffrn_reflns_av_unetI/netI 0.0373
_diffrn_reflns_Laue_measured_fraction_full 1.000
_diffrn_reflns_Laue_measured_fraction_max 1.000
_diffrn_reflns_limit_h_max 11
_diffrn_reflns_limit_h_min -11
_diffrn_reflns_limit_k_max 20
_diffrn_reflns_limit_k_min -20
_diffrn_reflns_limit_l_max 12
_diffrn_reflns_limit_l_min -12
_diffrn_reflns_number 11764
_diffrn_reflns_point_group_measured_fraction_full 1.000
_diffrn_reflns_point_group_measured_fraction_max 1.000
_diffrn_reflns_theta_full 26.000
_diffrn_reflns_theta_max 26.000
_diffrn_reflns_theta_min 2.409
_diffrn_source 'fine-focus sealed X-ray tube'
_exptl_absorpt_coefficient_mu 1.646
_exptl_absorpt_correction_T_max 0.838
_exptl_absorpt_correction_T_min 0.712
_exptl_absorpt_correction_type analytical
_exptl_absorpt_process_details
;
Clark, R. C. & Reid, J. S. (1995). Acta Cryst. A51, 887-897
;
_exptl_crystal_colour colourless
_exptl_crystal_density_diffrn 1.754
_exptl_crystal_description 'needle '
_exptl_crystal_F_000 848
_exptl_crystal_size_max 0.281
_exptl_crystal_size_mid 0.179
_exptl_crystal_size_min 0.133
_refine_diff_density_max 0.354
_refine_diff_density_min -0.494
_refine_diff_density_rms 0.081
_refine_ls_extinction_method none
_refine_ls_goodness_of_fit_ref 1.072
_refine_ls_hydrogen_treatment constr
_refine_ls_matrix_type full
_refine_ls_number_parameters 202
_refine_ls_number_reflns 3046
_refine_ls_number_restraints 0
_refine_ls_restrained_S_all 1.072
_refine_ls_R_factor_all 0.0502
_refine_ls_R_factor_gt 0.0336
_refine_ls_shift/su_max 0.000
_refine_ls_shift/su_mean 0.000
_refine_ls_structure_factor_coef Fsqd
_refine_ls_weighting_details 'w=1/[\s^2^(Fo^2^)+(0.0290P)^2^+0.7610P] where P=(Fo^2^+2Fc^2^)/3'
_refine_ls_weighting_scheme calc
_refine_ls_wR_factor_gt 0.0706
_refine_ls_wR_factor_ref 0.0762
_reflns_Friedel_coverage 0.000
_reflns_number_gt 2415
_reflns_number_total 3046
_reflns_threshold_expression 'I > 2\s(I)'
_cod_data_source_file c8dt02859a2.cif
_cod_data_source_block DZnOH_270K
_cod_depositor_comments 'Adding full bibliography for 7047095--7047114.cif.'
_cod_database_code 7047110
_shelx_shelxl_version_number 2014/7
_shelx_space_group_comment
;
The symmetry employed for this shelxl refinement is uniquely defined
by the following loop, which should always be used as a source of
symmetry information in preference to the above space-group names.
They are only intended as comments.
;

loop_
_space_group_symop_operation_xyz
'x, y, z'
'-x+1/2, y+1/2, -z+1/2'
'-x, -y, -z'
'x-1/2, -y-1/2, z-1/2'

loop_
_atom_site_label
_atom_site_type_symbol
_atom_site_fract_x
_atom_site_fract_y
_atom_site_fract_z
_atom_site_U_iso_or_equiv
_atom_site_adp_type
_atom_site_occupancy
_atom_site_site_symmetry_order
_atom_site_calc_flag
_atom_site_refinement_flags_posn
_atom_site_refinement_flags_adp
Zn1 Zn 0.09958(3) 0.45398(2) 0.25152(3) 0.02661(11) Uani 1 1 d . .
O1 O -0.07763(18) 0.44073(11) 0.37156(18) 0.0321(4) Uani 1 1 d . .
O2 O 0.04399(19) 0.55707(10) 0.14427(17) 0.0300(4) Uani 1 1 d . .
O3 O 0.31143(18) 0.46162(11) 0.19792(19) 0.0319(4) Uani 1 1 d . .
O4 O 0.17215(18) 0.34135(11) 0.31389(18) 0.0336(5) Uani 1 1 d . .
O5 O -0.03044(18) 0.59566(10) -0.06437(17) 0.0295(4) Uani 1 1 d . .
O6 O -0.16025(18) 0.47628(11) 0.57420(17) 0.0323(4) Uani 1 1 d . .
C1 C -0.0688(2) 0.47555(15) 0.4842(3) 0.0244(6) Uani 1 1 d . .
C2 C 0.3784(3) 0.39791(17) 0.2155(3) 0.0330(7) Uani 1 1 d . .
C3 C 0.2959(3) 0.32658(17) 0.2743(3) 0.0324(6) Uani 1 1 d . .
C4 C 0.0042(3) 0.54381(14) 0.0232(3) 0.0239(6) Uani 1 1 d . .
O7 O 0.3559(2) 0.26120(13) 0.2784(3) 0.0574(7) Uani 1 1 d . .
O8 O 0.5036(2) 0.38677(14) 0.1874(3) 0.0693(8) Uani 1 1 d . .
O9 O 0.4414(3) 0.58192(19) 0.4871(3) 0.0707(7) Uani 1 1 d G .
H9C H 0.3590 0.5714 0.4540 0.106 Uiso 1 1 d G U
H9D H 0.4458 0.5691 0.5713 0.106 Uiso 1 1 d G U
O10 O 0.1524(2) 0.13916(14) 0.3150(3) 0.0575(6) Uani 1 1 d G .
H10C H 0.2183 0.1723 0.2995 0.086 Uiso 1 1 d G U
H10D H 0.1837 0.0920 0.3053 0.086 Uiso 1 1 d G U
O11 O 0.67876(17) 0.50295(14) 0.0855(2) 0.0717(8) Uani 1 1 d G .
H11A H 0.6653 0.5094 -0.0003 0.107 Uiso 1 1 d G U
H11B H 0.6113 0.4752 0.1169 0.107 Uiso 1 1 d G U
N1 N -0.11899(10) 0.17457(6) 0.23317(13) 0.0333(5) Uani 1 1 d G .
H1 H -0.0319 0.1429 0.2382 0.040 Uiso 1 1 calc R U
N2 N -0.33924(10) 0.25458(7) 0.22114(14) 0.0321(5) Uani 1 1 d G .
H2 H -0.4262 0.2864 0.2166 0.039 Uiso 1 1 calc R U
C5 C -0.22390(10) 0.29901(6) 0.15387(14) 0.0378(7) Uani 1 1 d G .
H5A H -0.1992 0.3460 0.2069 0.045 Uiso 1 1 calc R U
H5B H -0.2553 0.3158 0.0632 0.045 Uiso 1 1 calc R U
C6 C -0.09589(10) 0.24488(6) 0.14399(10) 0.0377(7) Uani 1 1 d G .
H6A H -0.0845 0.2280 0.0501 0.045 Uiso 1 1 calc R U
H6B H -0.0107 0.2730 0.1737 0.045 Uiso 1 1 calc R U
C7 C -0.23616(12) 0.12482(6) 0.17377(16) 0.0385(7) Uani 1 1 d G .
H7A H -0.2582 0.0819 0.2359 0.046 Uiso 1 1 calc R U
H7B H -0.2076 0.1018 0.0878 0.046 Uiso 1 1 calc R U
C8 C -0.36542(11) 0.17729(8) 0.15061(12) 0.0395(7) Uani 1 1 d G .
H8A H -0.3819 0.1860 0.0535 0.047 Uiso 1 1 calc R U
H8B H -0.4486 0.1518 0.1870 0.047 Uiso 1 1 calc R U
C9 C -0.15426(12) 0.20120(9) 0.37253(11) 0.0508(8) Uani 1 1 d G .
H9A H -0.0843 0.2393 0.4058 0.061 Uiso 1 1 calc R U
H9B H -0.1539 0.1561 0.4345 0.061 Uiso 1 1 calc R U
C10 C -0.29966(12) 0.23923(9) 0.36710(12) 0.0475(8) Uani 1 1 d G .
H10A H -0.3684 0.2040 0.4076 0.057 Uiso 1 1 calc R U
H10B H -0.2981 0.2887 0.4180 0.057 Uiso 1 1 calc R U

loop_
_atom_site_aniso_label
_atom_site_aniso_U_11
_atom_site_aniso_U_22
_atom_site_aniso_U_33
_atom_site_aniso_U_23
_atom_site_aniso_U_13
_atom_site_aniso_U_12
Zn1 0.02720(18) 0.02768(18) 0.02508(17) -0.00036(14) 0.00315(12) 0.00089(13)
O1 0.0270(10) 0.0422(12) 0.0272(10) -0.0078(9) 0.0022(8) -0.0061(8)
O2 0.0385(11) 0.0254(10) 0.0260(10) -0.0029(8) -0.0037(8) 0.0013(8)
O3 0.0294(10) 0.0280(11) 0.0386(11) 0.0052(8) 0.0076(8) 0.0025(8)
O4 0.0294(10) 0.0335(11) 0.0382(11) 0.0088(9) 0.0061(8) 0.0012(8)
O5 0.0402(11) 0.0199(10) 0.0283(10) 0.0012(8) -0.0001(8) 0.0000(8)
O6 0.0253(10) 0.0444(12) 0.0276(10) -0.0059(9) 0.0051(8) -0.0059(8)
C1 0.0212(13) 0.0259(14) 0.0259(14) 0.0027(11) -0.0016(11) 0.0033(11)
C2 0.0346(16) 0.0348(16) 0.0299(15) 0.0032(12) 0.0067(12) 0.0033(13)
C3 0.0301(15) 0.0347(16) 0.0322(15) 0.0038(13) -0.0022(12) 0.0031(13)
C4 0.0213(13) 0.0229(14) 0.0277(14) -0.0016(12) 0.0054(11) 0.0000(11)
O7 0.0417(12) 0.0340(13) 0.0972(19) 0.0163(12) 0.0153(12) 0.0118(10)
O8 0.0375(13) 0.0497(15) 0.123(2) 0.0356(14) 0.0379(14) 0.0162(11)
O9 0.0535(16) 0.0785(19) 0.0794(19) -0.0011(17) -0.0093(14) -0.0177(14)
O10 0.0403(13) 0.0428(14) 0.0887(18) 0.0048(14) -0.0085(13) 0.0104(11)
O11 0.101(2) 0.0634(17) 0.0504(15) 0.0037(13) 0.0026(14) -0.0340(16)
N1 0.0295(12) 0.0267(12) 0.0433(14) 0.0041(11) -0.0043(11) 0.0032(10)
N2 0.0243(11) 0.0312(13) 0.0410(13) 0.0009(11) 0.0042(10) 0.0031(10)
C5 0.0363(16) 0.0292(15) 0.0482(18) 0.0105(14) 0.0044(14) -0.0010(13)
C6 0.0298(15) 0.0321(16) 0.0514(18) 0.0054(14) 0.0069(14) -0.0035(13)
C7 0.0434(17) 0.0270(15) 0.0452(17) -0.0034(13) 0.0027(14) -0.0076(14)
C8 0.0322(16) 0.0406(18) 0.0458(18) -0.0052(14) 0.0018(13) -0.0100(13)
C9 0.065(2) 0.054(2) 0.0327(17) -0.0007(15) -0.0130(15) 0.0034(18)
C10 0.060(2) 0.051(2) 0.0314(16) -0.0063(15) 0.0098(15) -0.0005(17)

loop_
_atom_type_symbol
_atom_type_description
_atom_type_scat_dispersion_real
_atom_type_scat_dispersion_imag
_atom_type_scat_source
C C 0.0033 0.0016 'International Tables Vol C Tables 4.2.6.8 and 6.1.1.4'
H H 0.0000 0.0000 'International Tables Vol C Tables 4.2.6.8 and 6.1.1.4'
N N 0.0061 0.0033 'International Tables Vol C Tables 4.2.6.8 and 6.1.1.4'
O O 0.0106 0.0060 'International Tables Vol C Tables 4.2.6.8 and 6.1.1.4'
Zn Zn 0.2839 1.4301 'International Tables Vol C Tables 4.2.6.8 and 6.1.1.4'

loop_
_geom_angle_atom_site_label_1
_geom_angle_atom_site_label_2
_geom_angle_atom_site_label_3
_geom_angle
_geom_angle_site_symmetry_1
_geom_angle_site_symmetry_3
O1 Zn1 O3 159.90(7) . .
O1 Zn1 O2 100.23(7) . .
O3 Zn1 O2 93.03(7) . .
O1 Zn1 O4 90.01(7) . .
O3 Zn1 O4 79.68(7) . .
O2 Zn1 O4 166.35(7) . .
O1 Zn1 O5 102.31(7) . 3_565
O3 Zn1 O5 94.81(7) . 3_565
O2 Zn1 O5 79.83(7) . 3_565
O4 Zn1 O5 89.23(7) . 3_565
O1 Zn1 O6 79.11(7) . 3_566
O3 Zn1 O6 85.85(7) . 3_566
O2 Zn1 O6 90.22(7) . 3_566
O4 Zn1 O6 100.64(8) . 3_566
O5 Zn1 O6 170.05(7) 3_565 3_566
C1 O1 Zn1 114.29(16) . .
C4 O2 Zn1 113.13(16) . .
C2 O3 Zn1 113.35(16) . .
C3 O4 Zn1 112.65(17) . .
C4 O5 Zn1 112.78(15) . 3_565
C1 O6 Zn1 113.10(16) . 3_566
O6 C1 O1 126.5(2) . .
O6 C1 C1 116.2(3) . 3_566
O1 C1 C1 117.3(3) . 3_566
O8 C2 O3 125.5(3) . .
O8 C2 C3 117.3(3) . .
O3 C2 C3 117.2(2) . .
O7 C3 O4 126.1(3) . .
O7 C3 C2 117.8(2) . .
O4 C3 C2 116.0(2) . .
O2 C4 O5 125.9(2) . .
O2 C4 C4 117.4(3) . 3_565
O5 C4 C4 116.8(3) . 3_565
H9C O9 H9D 109.6 . .
H10C O10 H10D 109.4 . .
H11A O11 H11B 109.3 . .
C9 N1 C6 109.8 . .
C9 N1 C7 110.3 . .
C6 N1 C7 109.6 . .
C9 N1 H1 109.1 . .
C6 N1 H1 109.1 . .
C7 N1 H1 109.1 . .
C5 N2 C10 110.0 . .
C5 N2 C8 110.4 . .
C10 N2 C8 109.1 . .
C5 N2 H2 109.1 . .
C10 N2 H2 109.1 . .
C8 N2 H2 109.1 . .
N2 C5 C6 108.6 . .
N2 C5 H5A 110.0 . .
C6 C5 H5A 110.0 . .
N2 C5 H5B 110.0 . .
C6 C5 H5B 110.0 . .
H5A C5 H5B 108.3 . .
N1 C6 C5 108.1 . .
N1 C6 H6A 110.1 . .
C5 C6 H6A 110.1 . .
N1 C6 H6B 110.1 . .
C5 C6 H6B 110.1 . .
H6A C6 H6B 108.4 . .
N1 C7 C8 108.5 . .
N1 C7 H7A 110.0 . .
C8 C7 H7A 110.0 . .
N1 C7 H7B 110.0 . .
C8 C7 H7B 110.0 . .
H7A C7 H7B 108.4 . .
N2 C8 C7 108.4 . .
N2 C8 H8A 110.0 . .
C7 C8 H8A 110.0 . .
N2 C8 H8B 110.0 . .
C7 C8 H8B 110.0 . .
H8A C8 H8B 108.4 . .
N1 C9 C10 108.7 . .
N1 C9 H9A 110.0 . .
C10 C9 H9A 110.0 . .
N1 C9 H9B 110.0 . .
C10 C9 H9B 110.0 . .
H9A C9 H9B 108.3 . .
N2 C10 C9 108.2 . .
N2 C10 H10A 110.1 . .
C9 C10 H10A 110.1 . .
N2 C10 H10B 110.1 . .
C9 C10 H10B 110.1 . .
H10A C10 H10B 108.4 . .

loop_
_geom_bond_atom_site_label_1
_geom_bond_atom_site_label_2
_geom_bond_distance
_geom_bond_site_symmetry_2
Zn1 O1 2.0791(18) .
Zn1 O3 2.0829(18) .
Zn1 O2 2.0865(18) .
Zn1 O4 2.0994(19) .
Zn1 O5 2.1008(18) 3_565
Zn1 O6 2.1355(19) 3_566
O1 C1 1.249(3) .
O2 C4 1.253(3) .
O3 C2 1.253(3) .
O4 C3 1.264(3) .
O5 C4 1.260(3) .
O5 Zn1 2.1007(18) 3_565
O6 C1 1.248(3) .
O6 Zn1 2.1355(18) 3_566
C1 C1 1.561(5) 3_566
C2 O8 1.234(3) .
C2 C3 1.549(4) .
C3 O7 1.237(3) .
C4 C4 1.543(5) 3_565
O9 H9C 0.8535 .
O9 H9D 0.8518 .
O10 H10C 0.8521 .
O10 H10D 0.8525 .
O11 H11A 0.8525 .
O11 H11B 0.8528 .
N1 C9 1.4807 .
N1 C6 1.4887 .
N1 C7 1.4923 .
N1 H1 0.9800 .
N2 C5 1.4871 .
N2 C10 1.4892 .
N2 C8 1.4892 .
N2 H2 0.9800 .
C5 C6 1.5173 .
C5 H5A 0.9700 .
C5 H5B 0.9700 .
C6 H6A 0.9700 .
C6 H6B 0.9700 .
C7 C8 1.5176 .
C7 H7A 0.9700 .
C7 H7B 0.9700 .
C8 H8A 0.9700 .
C8 H8B 0.9700 .
C9 C10 1.5132 .
C9 H9A 0.9700 .
C9 H9B 0.9700 .
C10 H10A 0.9700 .
C10 H10B 0.9700 .

loop_
_geom_hbond_atom_site_label_D
_geom_hbond_atom_site_label_H
_geom_hbond_atom_site_label_A
_geom_hbond_distance_DH
_geom_hbond_distance_HA
_geom_hbond_distance_DA
_geom_hbond_angle_DHA
_geom_hbond_site_symmetry_A
N1 H1 O10 0.98 1.88 2.728(2) 143.6 .
N2 H2 O7 0.98 2.20 2.946(2) 132.1 1_455
N2 H2 O8 0.98 1.83 2.688(2) 144.0 1_455
O9 H9C O6 0.85 2.05 2.876(3) 162.4 3_566
O10 H10D O3 0.85 2.19 3.008(3) 159.9 2_545
O10 H10C O7 0.85 1.99 2.839(3) 171.7 .
O11 H11A O3 0.85 2.01 2.839(3) 163.7 3_665
O11 H11B O8 0.85 1.94 2.761(3) 161.9 .
C7 H7A O11 0.97 2.30 3.159(3) 146.4 2_545
C6 H6B O5 0.97 2.49 3.044(2) 116.1 3_565

loop_
_geom_torsion_atom_site_label_1
_geom_torsion_atom_site_label_2
_geom_torsion_atom_site_label_3
_geom_torsion_atom_site_label_4
_geom_torsion
_geom_torsion_site_symmetry_1
_geom_torsion_site_symmetry_4
Zn1 O6 C1 O1 -178.8(2) 3_566 .
Zn1 O6 C1 C1 0.1(3) 3_566 3_566
Zn1 O1 C1 O6 -179.6(2) . .
Zn1 O1 C1 C1 1.5(3) . 3_566
Zn1 O3 C2 O8 177.6(3) . .
Zn1 O3 C2 C3 -0.8(3) . .
Zn1 O4 C3 O7 -168.4(3) . .
Zn1 O4 C3 C2 11.6(3) . .
O8 C2 C3 O7 -6.2(4) . .
O3 C2 C3 O7 172.4(3) . .
O8 C2 C3 O4 173.8(3) . .
O3 C2 C3 O4 -7.6(4) . .
Zn1 O2 C4 O5 -177.44(19) . .
Zn1 O2 C4 C4 2.9(3) . 3_565
Zn1 O5 C4 O2 -177.3(2) 3_565 .
Zn1 O5 C4 C4 2.4(3) 3_565 3_565
C10 N2 C5 C6 68.0 . .
C8 N2 C5 C6 -52.5 . .
C9 N1 C6 C5 -52.6 . .
C7 N1 C6 C5 68.7 . .
N2 C5 C6 N1 -13.2 . .
C9 N1 C7 C8 67.1 . .
C6 N1 C7 C8 -53.9 . .
C5 N2 C8 C7 67.1 . .
C10 N2 C8 C7 -53.9 . .
N1 C7 C8 N2 -11.5 . .
C6 N1 C9 C10 69.0 . .
C7 N1 C9 C10 -51.8 . .
C5 N2 C10 C9 -51.8 . .
C8 N2 C10 C9 69.4 . .
N1 C9 C10 N2 -14.0 . .
